data_4003425
loop_
_publ_author_name
'Ovens, Jeffrey S.'
'Leznoff, Daniel B.'

_publ_section_title
;
 Raman Detected Sensing of Volatile Organic Compounds by Vapochromic
 Cu[AuX2(CN)2]2 (X = Cl, Br) Coordination Polymer Materials
;
_journal_issue 5
_journal_name_full 'Chemistry of Materials'
_journal_page_first 1465
_journal_paper_doi 10.1021/cm502998w
_journal_volume 27
_journal_year 2015
_chemical_formula_sum 'C62 H62 Au6 Cu3 N22 O6'
_chemical_formula_weight 2583.75
_space_group_crystal_system hexagonal
_space_group_IT_number 180
_space_group_name_Hall 'P 62 2 (0 0 4)'
_space_group_name_H-M_alt 'P 62 2 2'
_atom_sites_solution_hydrogens geom
_atom_sites_solution_primary direct
_cell_angle_alpha 90
_cell_angle_beta 90
_cell_angle_gamma 120
_cell_formula_units_Z 3
_cell_length_a 18.5292(3)
_cell_length_b 18.5292(3)
_cell_length_c 19.6529(4)
_cell_measurement_reflns_used 9870
_cell_measurement_temperature 150(2)
_cell_measurement_theta_max 33.13
_cell_measurement_theta_min 2.43
_cell_volume 5843.47(18)
_computing_cell_refinement 'Bruker SAINT'
_computing_data_collection 'Bruker APEX2'
_computing_data_reduction 'Bruker SAINT'
_computing_structure_refinement 'SHELXL-2013 (Sheldrick, 2013)'
_computing_structure_solution
; 
Bruker Intrinsic Phasing (Sheldrick, 2012) 
;
_diffrn_ambient_temperature 150(2)
_diffrn_measured_fraction_theta_full 1.000
_diffrn_measured_fraction_theta_max 1.000
_diffrn_measurement_device_type 'Bruker APEX-II DUO CCD'
_diffrn_measurement_method '\w scans'
_diffrn_radiation_monochromator graphite
_diffrn_radiation_type 'Mo K\a'
_diffrn_radiation_wavelength 0.71073
_diffrn_reflns_av_R_equivalents 0.0522
_diffrn_reflns_av_unetI/netI 0.0172
_diffrn_reflns_Laue_measured_fraction_full 1.000
_diffrn_reflns_Laue_measured_fraction_max 1.000
_diffrn_reflns_limit_h_max 23
_diffrn_reflns_limit_h_min -23
_diffrn_reflns_limit_k_max 23
_diffrn_reflns_limit_k_min -22
_diffrn_reflns_limit_l_max 24
_diffrn_reflns_limit_l_min -24
_diffrn_reflns_number 95320
_diffrn_reflns_point_group_measured_fraction_full 1.000
_diffrn_reflns_point_group_measured_fraction_max 1.000
_diffrn_reflns_theta_full 25.242
_diffrn_reflns_theta_max 26.361
_diffrn_reflns_theta_min 1.269
_exptl_absorpt_coefficient_mu 12.112
_exptl_absorpt_correction_T_max 0.7465
_exptl_absorpt_correction_T_min 0.3795
_exptl_absorpt_correction_type multi-scan
_exptl_crystal_colour blue
_exptl_crystal_density_diffrn 2.203
_exptl_crystal_description needle
_exptl_crystal_F_000 3591
_exptl_crystal_size_max 0.434
_exptl_crystal_size_mid 0.052
_exptl_crystal_size_min 0.037
_refine_diff_density_max 1.745
_refine_diff_density_min -1.683
_refine_diff_density_rms 0.115
_refine_ls_abs_structure_details
;
 Flack x determined using 1331 quotients [(I+)-(I-)]/[(I+)+(I-)]
 (Parsons and Flack (2004), Acta Cryst. A60, s61).
;
_refine_ls_abs_structure_Flack -0.006(7)
_refine_ls_extinction_method none
_refine_ls_goodness_of_fit_ref 1.202
_refine_ls_hydrogen_treatment mixed
_refine_ls_matrix_type full
_refine_ls_number_parameters 245
_refine_ls_number_reflns 3994
_refine_ls_number_restraints 5
_refine_ls_restrained_S_all 1.202
_refine_ls_R_factor_all 0.0434
_refine_ls_R_factor_gt 0.0300
_refine_ls_shift/su_max 0.002
_refine_ls_shift/su_mean 0.000
_refine_ls_structure_factor_coef Fsqd
_refine_ls_weighting_details
;
 w=1/[\s^2^(Fo^2^)+(0.0169P)^2^+18.1930P]
 where P=(Fo^2^+2Fc^2^)/3
;
_refine_ls_weighting_scheme calc
_refine_ls_wR_factor_gt 0.0640
_refine_ls_wR_factor_ref 0.0713
_reflns_number_gt 3434
_reflns_number_total 3994
_reflns_threshold_expression 'I > 2\s(I)'
_cod_data_source_file cm502998w_si_002.cif
_cod_data_source_block Cu_py_Au1
_cod_original_cell_volume 5843.5(2)
_cod_original_sg_symbol_Hall 'P 62 2c (0 0 1)'
_cod_database_code 4003425
_shelx_space_group_comment
;
The symmetry employed for this shelxl refinement is uniquely defined
by the following loop, which should always be used as a source of
symmetry information in preference to the above space-group names.
They are only intended as comments.
;
_shelxl_version_number 2013-2

loop_
_space_group_symop_operation_xyz
'x, y, z'
'x-y, x, z+1/3'
'y, -x+y, z+2/3'
'-y, x-y, z+2/3'
'-x+y, -x, z+1/3'
'x-y, -y, -z'
'-x, -x+y, -z+1/3'
'-x, -y, z'
'y, x, -z+2/3'
'-y, -x, -z+2/3'
'-x+y, y, -z'
'x, x-y, -z+1/3'

loop_
_atom_site_label
_atom_site_type_symbol
_atom_site_fract_x
_atom_site_fract_y
_atom_site_fract_z
_atom_site_U_iso_or_equiv
_atom_site_adp_type
_atom_site_occupancy
_atom_site_site_symmetry_order
_atom_site_calc_flag
_atom_site_refinement_flags_posn
_atom_site_refinement_flags_adp
_atom_site_refinement_flags_occupancy
Au1 Au 0.65952(2) 0.31904(2) 0.5000 0.02825(12) Uani 1 2 d S T P
Au2 Au 1.0000 1.0000 0.5000 0.02869(16) Uani 1 4 d S T P
Au3 Au 0.66415(2) 0.33208(2) 0.6667 0.02730(12) Uani 1 2 d S T P
Au4 Au 1.0000 1.0000 0.6667 0.02983(16) Uani 1 4 d S T P
Cu1 Cu 0.82832(4) 0.65663(8) 0.5000 0.0315(3) Uani 1 2 d S T P
Cu2 Cu 0.5000 0.0000 0.5000 0.0198(4) Uani 1 4 d S T P
O1 O 0.3736(4) 0.0000 0.5000 0.0302(18) Uani 1 2 d DS T P
O2 O 0.7583(4) 0.6654(4) 0.9253(4) 0.0450(18) Uani 1 1 d D . .
N1 N 0.7562(3) 0.5125(5) 0.5000 0.043(3) Uani 1 2 d S TU P
N2 N 0.5619(2) 0.1239(5) 0.5000 0.024(2) Uani 1 2 d S T P
N3 N 0.9029(3) 0.8058(5) 0.5000 0.042(3) Uani 1 2 d S TU P
N4 N 0.4695(6) 0.2348(3) 0.6667 0.041(3) Uani 1 2 d S T P
N5 N 0.8589(6) 0.4294(3) 0.6667 0.050(3) Uani 1 2 d S T P
N6 N 0.8060(7) 0.9030(4) 0.6667 0.075(5) Uani 1 2 d S T P
N11 N 0.8159(5) 0.6593(4) 0.6035(3) 0.0323(15) Uani 1 1 d . . .
N12 N 0.7209(5) 0.6603(4) 0.4877(4) 0.0328(17) Uani 1 1 d . . .
N21 N 0.5000 0.0000 0.6039(4) 0.0191(18) Uani 1 2 d S T P
C1 C 0.7202(3) 0.4403(6) 0.5000 0.032(3) Uani 1 2 d S TU P
C2 C 0.5978(3) 0.1957(6) 0.5000 0.025(2) Uani 1 2 d S T P
C3 C 0.9384(3) 0.8767(6) 0.5000 0.035(3) Uani 1 2 d S TU P
C4 C 0.5413(6) 0.2706(3) 0.6667 0.030(3) Uani 1 2 d S T P
C5 C 0.7878(7) 0.3939(3) 0.6667 0.035(3) Uani 1 2 d S T P
C6 C 0.8771(7) 0.9386(3) 0.6667 0.043(3) Uani 1 2 d S T P
C12 C 0.8725(7) 0.7236(5) 0.6409(4) 0.042(2) Uani 1 1 d . . .
H12 H 0.9208 0.7658 0.6187 0.050 Uiso 1 1 calc R U .
C13 C 0.8641(6) 0.7312(6) 0.7097(5) 0.045(2) Uani 1 1 d . . .
H13 H 0.9051 0.7777 0.7344 0.054 Uiso 1 1 calc R U .
C14 C 0.7942(7) 0.6693(7) 0.7416(5) 0.047(3) Uani 1 1 d . . .
H14 H 0.7864 0.6728 0.7890 0.057 Uiso 1 1 calc R U .
C15 C 0.7365(7) 0.6032(7) 0.7049(5) 0.048(3) Uani 1 1 d . . .
H15 H 0.6885 0.5597 0.7264 0.057 Uiso 1 1 calc R U .
C16 C 0.7487(6) 0.6002(6) 0.6359(5) 0.039(2) Uani 1 1 d . . .
H16 H 0.7077 0.5544 0.6104 0.047 Uiso 1 1 calc R U .
C17 C 0.6631(6) 0.6096(5) 0.4413(5) 0.039(2) Uani 1 1 d . . .
H17 H 0.6726 0.5707 0.4170 0.047 Uiso 1 1 calc R U .
C18 C 0.5916(7) 0.6123(6) 0.4282(5) 0.043(3) Uani 1 1 d . . .
H18 H 0.5525 0.5764 0.3953 0.052 Uiso 1 1 calc R U .
C19 C 0.5779(7) 0.6687(6) 0.4640(5) 0.050(3) Uani 1 1 d . . .
H19 H 0.5292 0.6722 0.4559 0.060 Uiso 1 1 calc R U .
C20 C 0.6350(7) 0.7192(6) 0.5112(6) 0.045(3) Uani 1 1 d . . .
H20 H 0.6263 0.7580 0.5363 0.054 Uiso 1 1 calc R U .
C21 C 0.7053(7) 0.7132(6) 0.5219(5) 0.040(2) Uani 1 1 d . . .
H21 H 0.7444 0.7483 0.5552 0.048 Uiso 1 1 calc R U .
C22 C 0.4993(6) 0.0615(5) 0.6392(4) 0.0272(18) Uani 1 1 d . . .
H22 H 0.4982 0.1053 0.6149 0.033 Uiso 1 1 calc R U .
C23 C 0.5002(7) 0.0640(6) 0.7093(4) 0.038(2) Uani 1 1 d . . .
H23 H 0.5009 0.1091 0.7328 0.045 Uiso 1 1 calc R U .
C24 C 0.5000 0.0000 0.7445(6) 0.048(4) Uani 1 2 d S T P
H24 H 0.5000 0.0000 0.7928 0.057 Uiso 1 2 calc R U P
H1A H 0.349(3) 0.024(3) 0.529(3) 0.06(2) Uiso 1 1 d D U .
H2A H 0.803(4) 0.719(2) 0.939(4) 0.06(2) Uiso 1 1 d D U .
H2B H 0.766(3) 0.623(2) 0.945(4) 0.06(2) Uiso 1 1 d D U .

loop_
_atom_site_aniso_label
_atom_site_aniso_U_11
_atom_site_aniso_U_22
_atom_site_aniso_U_33
_atom_site_aniso_U_23
_atom_site_aniso_U_13
_atom_site_aniso_U_12
Au1 0.0368(2) 0.01202(18) 0.0276(2) 0.000 -0.00010(13) 0.00601(9)
Au2 0.0384(3) 0.0135(3) 0.0258(4) 0.000 0.000 0.00673(13)
Au3 0.0233(2) 0.02871(18) 0.0281(2) -0.00227(11) 0.000 0.01165(11)
Au4 0.0235(3) 0.0333(2) 0.0294(4) 0.000 0.000 0.01174(15)
Cu1 0.0420(7) 0.0204(6) 0.0249(6) 0.000 0.0049(5) 0.0102(3)
Cu2 0.0237(7) 0.0110(7) 0.0204(9) 0.000 0.000 0.0055(4)
O1 0.027(3) 0.036(4) 0.031(5) -0.001(5) 0.000(2) 0.018(2)
O2 0.040(4) 0.030(4) 0.058(5) 0.003(3) -0.014(3) 0.012(3)
N1 0.057(6) 0.020(3) 0.042(7) 0.000 0.000(5) 0.0098(15)
N2 0.028(4) 0.023(4) 0.020(5) 0.000 0.000(4) 0.012(2)
N3 0.063(7) 0.021(3) 0.029(6) 0.000 0.008(5) 0.0105(15)
N4 0.036(6) 0.028(4) 0.063(8) -0.009(5) 0.000 0.018(3)
N5 0.038(6) 0.053(6) 0.053(8) 0.001(6) 0.000 0.019(3)
N6 0.036(7) 0.086(9) 0.087(11) 0.006(9) 0.000 0.018(3)
N11 0.035(4) 0.028(3) 0.028(3) 0.001(3) 0.008(3) 0.012(4)
N12 0.043(4) 0.013(3) 0.038(5) 0.004(3) 0.007(3) 0.011(3)
N21 0.021(5) 0.020(4) 0.020(4) 0.000 0.000 0.013(4)
C1 0.047(6) 0.019(3) 0.022(6) 0.000 -0.001(5) 0.0094(15)
C2 0.032(5) 0.015(5) 0.022(6) 0.000 0.002(4) 0.008(2)
C3 0.052(7) 0.020(3) 0.023(6) 0.000 0.003(6) 0.0101(15)
C4 0.028(6) 0.021(4) 0.044(7) -0.004(5) 0.000 0.014(3)
C5 0.025(6) 0.040(6) 0.035(7) -0.006(5) 0.000 0.012(3)
C6 0.026(6) 0.049(7) 0.045(8) 0.003(6) 0.000 0.013(3)
C12 0.052(7) 0.038(5) 0.033(5) 0.003(4) 0.003(4) 0.021(5)
C13 0.047(7) 0.059(6) 0.033(5) -0.002(4) -0.005(4) 0.030(6)
C14 0.052(7) 0.083(10) 0.030(5) 0.007(5) 0.004(4) 0.052(7)
C15 0.040(6) 0.067(7) 0.042(6) 0.019(5) 0.015(5) 0.030(6)
C16 0.040(6) 0.039(5) 0.035(5) 0.008(4) 0.008(4) 0.017(5)
C17 0.047(6) 0.024(5) 0.036(5) 0.001(4) 0.006(4) 0.010(4)
C18 0.048(6) 0.039(6) 0.033(6) 0.006(4) 0.001(5) 0.015(6)
C19 0.057(7) 0.050(7) 0.048(6) 0.019(5) 0.013(5) 0.031(6)
C20 0.056(7) 0.040(5) 0.047(6) 0.007(5) 0.011(5) 0.030(5)
C21 0.060(7) 0.026(5) 0.034(5) 0.004(4) 0.006(5) 0.021(5)
C22 0.033(5) 0.029(4) 0.026(4) 0.003(3) 0.005(4) 0.021(4)
C23 0.058(7) 0.042(5) 0.027(5) 0.000(4) 0.005(5) 0.035(5)
C24 0.084(15) 0.054(8) 0.022(7) 0.000 0.000 0.047(10)

loop_
_atom_type_symbol
_atom_type_description
_atom_type_scat_dispersion_real
_atom_type_scat_dispersion_imag
_atom_type_scat_source
C C 0.0033 0.0016 'International Tables Vol C Tables 4.2.6.8 and 6.1.1.4'
H H 0.0000 0.0000 'International Tables Vol C Tables 4.2.6.8 and 6.1.1.4'
Au Au -2.0133 8.8022 'International Tables Vol C Tables 4.2.6.8 and 6.1.1.4'
Cu Cu 0.3201 1.2651 'International Tables Vol C Tables 4.2.6.8 and 6.1.1.4'
N N 0.0061 0.0033 'International Tables Vol C Tables 4.2.6.8 and 6.1.1.4'
O O 0.0106 0.0060 'International Tables Vol C Tables 4.2.6.8 and 6.1.1.4'

loop_
_geom_angle_atom_site_label_1
_geom_angle_atom_site_label_2
_geom_angle_atom_site_label_3
_geom_angle
_geom_angle_site_symmetry_1
_geom_angle_site_symmetry_3
C1 Au1 C2 180.00(2) . .
C1 Au1 Au3 86.345(7) . 4_654
C2 Au1 Au3 93.655(7) . 4_654
C1 Au1 Au3 86.345(7) . .
C2 Au1 Au3 93.655(7) . .
Au3 Au1 Au3 172.690(14) 4_654 .
C3 Au2 C3 180.0 . 6_676
C3 Au2 Au4 90.0 . 3_564
C3 Au2 Au4 90.0 6_676 3_564
C3 Au2 Au4 90.0 . .
C3 Au2 Au4 90.0 6_676 .
Au4 Au2 Au4 180.0 3_564 .
C4 Au3 C5 180.00(2) . .
C4 Au3 Au1 88.702(6) . .
C5 Au3 Au1 91.298(6) . .
C4 Au3 Au1 88.701(6) . 5_665
C5 Au3 Au1 91.299(6) . 5_665
Au1 Au3 Au1 177.403(12) . 5_665
C6 Au4 C6 180.0 7_766 .
C6 Au4 Au2 90.0 7_766 .
C6 Au4 Au2 90.0 . .
C6 Au4 Au2 90.0 7_766 2_655
C6 Au4 Au2 90.0 . 2_655
Au2 Au4 Au2 180.0 . 2_655
N12 Cu1 N12 176.7(4) . 11_656
N12 Cu1 N11 90.3(3) . 11_656
N12 Cu1 N11 89.7(3) 11_656 11_656
N12 Cu1 N11 89.7(3) . .
N12 Cu1 N11 90.3(3) 11_656 .
N11 Cu1 N11 177.6(4) 11_656 .
N12 Cu1 N1 91.65(18) . .
N12 Cu1 N1 91.65(18) 11_656 .
N11 Cu1 N1 91.19(19) 11_656 .
N11 Cu1 N1 91.19(19) . .
N12 Cu1 N3 88.35(18) . .
N12 Cu1 N3 88.35(18) 11_656 .
N11 Cu1 N3 88.81(19) 11_656 .
N11 Cu1 N3 88.81(19) . .
N1 Cu1 N3 180.0 . .
N2 Cu2 N2 180.0 6_556 .
N2 Cu2 N21 90.000(1) 6_556 .
N2 Cu2 N21 90.000(1) . .
N2 Cu2 N21 90.000(1) 6_556 6_556
N2 Cu2 N21 90.000(1) . 6_556
N21 Cu2 N21 180.0 . 6_556
N2 Cu2 O1 90.0 6_556 8_655
N2 Cu2 O1 90.000(1) . 8_655
N21 Cu2 O1 90.000(1) . 8_655
N21 Cu2 O1 90.000(1) 6_556 8_655
N2 Cu2 O1 90.000(1) 6_556 .
N2 Cu2 O1 90.000(1) . .
N21 Cu2 O1 90.000(1) . .
N21 Cu2 O1 90.000(1) 6_556 .
O1 Cu2 O1 180.0 8_655 .
Cu2 O1 H1A 135(4) . .
H2A O2 H2B 110(6) . .
C1 N1 Cu1 180.0 . .
C2 N2 Cu2 180.0(7) . .
C3 N3 Cu1 180.0 . .
C16 N11 C12 117.3(8) . .
C16 N11 Cu1 121.5(6) . .
C12 N11 Cu1 121.1(6) . .
C21 N12 C17 117.4(9) . .
C21 N12 Cu1 122.5(7) . .
C17 N12 Cu1 120.0(6) . .
C22 N21 C22 117.7(9) . 8_655
C22 N21 Cu2 121.2(5) . .
C22 N21 Cu2 121.2(5) 8_655 .
N1 C1 Au1 180.0(9) . .
N2 C2 Au1 180.0(8) . .
N3 C3 Au2 180.0 . .
N4 C4 Au3 180.0 . .
N5 C5 Au3 180.0 . .
N6 C6 Au4 180.0 . .
N11 C12 C13 123.3(10) . .
N11 C12 H12 118.3 . .
C13 C12 H12 118.3 . .
C12 C13 C14 118.0(10) . .
C12 C13 H13 121.0 . .
C14 C13 H13 121.0 . .
C15 C14 C13 119.7(9) . .
C15 C14 H14 120.2 . .
C13 C14 H14 120.2 . .
C14 C15 C16 119.0(11) . .
C14 C15 H15 120.5 . .
C16 C15 H15 120.5 . .
N11 C16 C15 122.6(10) . .
N11 C16 H16 118.7 . .
C15 C16 H16 118.7 . .
N12 C17 C18 122.6(9) . .
N12 C17 H17 118.7 . .
C18 C17 H17 118.7 . .
C17 C18 C19 118.4(11) . .
C17 C18 H18 120.8 . .
C19 C18 H18 120.8 . .
C20 C19 C18 119.4(11) . .
C20 C19 H19 120.3 . .
C18 C19 H19 120.3 . .
C19 C20 C21 119.3(10) . .
C19 C20 H20 120.4 . .
C21 C20 H20 120.4 . .
N12 C21 C20 122.8(10) . .
N12 C21 H21 118.6 . .
C20 C21 H21 118.6 . .
N21 C22 C23 122.7(7) . .
N21 C22 H22 118.6 . .
C23 C22 H22 118.6 . .
C24 C23 C22 118.7(8) . .
C24 C23 H23 120.6 . .
C22 C23 H23 120.6 . .
C23 C24 C23 119.4(12) 8_655 .
C23 C24 H24 120.3 8_655 .
C23 C24 H24 120.3 . .

loop_
_geom_bond_atom_site_label_1
_geom_bond_atom_site_label_2
_geom_bond_distance
_geom_bond_site_symmetry_2
Au1 C1 1.946(10) .
Au1 C2 1.980(9) .
Au1 Au3 3.28230(7) 4_654
Au1 Au3 3.28235(6) .
Au2 C3 1.979(10) .
Au2 C3 1.979(10) 6_676
Au2 Au4 3.27544(6) 3_564
Au2 Au4 3.27548(6) .
Au3 C4 1.972(10) .
Au3 C5 1.983(11) .
Au3 Au1 3.28240(6) 5_665
Au4 C6 1.972(11) 7_766
Au4 C6 1.972(11) .
Au4 Au2 3.27553(6) 2_655
Cu1 N12 2.039(8) .
Cu1 N12 2.039(8) 11_656
Cu1 N11 2.049(6) 11_656
Cu1 N11 2.049(6) .
Cu1 N1 2.313(9) .
Cu1 N3 2.393(9) .
Cu2 N2 1.988(8) 6_556
Cu2 N2 1.988(8) .
Cu2 N21 2.042(9) .
Cu2 N21 2.042(9) 6_556
Cu2 O1 2.342(8) 8_655
Cu2 O1 2.342(8) .
O1 H1A 0.9584(14) .
O2 H2A 0.9584(15) .
O2 H2B 0.9584(14) .
N1 C1 1.158(13) .
N2 C2 1.152(12) .
N3 C3 1.139(13) .
N4 C4 1.151(13) .
N5 C5 1.141(14) .
N6 C6 1.142(15) .
N11 C16 1.339(11) .
N11 C12 1.345(11) .
N12 C21 1.335(11) .
N12 C17 1.362(11) .
N21 C22 1.339(9) .
N21 C22 1.339(9) 8_655
C12 C13 1.377(13) .
C12 H12 0.9500 .
C13 C14 1.378(14) .
C13 H13 0.9500 .
C14 C15 1.363(15) .
C14 H14 0.9500 .
C15 C16 1.380(13) .
C15 H15 0.9500 .
C16 H16 0.9500 .
C17 C18 1.376(14) .
C17 H17 0.9500 .
C18 C19 1.384(14) .
C18 H18 0.9500 .
C19 C20 1.365(15) .
C19 H19 0.9500 .
C20 C21 1.377(15) .
C20 H20 0.9500 .
C21 H21 0.9500 .
C22 C23 1.379(11) .
C22 H22 0.9500 .
C23 C24 1.370(11) .
C23 H23 0.9500 .
C24 C23 1.370(11) 8_655
C24 H24 0.9500 .

loop_
_geom_hbond_atom_site_label_D
_geom_hbond_atom_site_label_H
_geom_hbond_atom_site_label_A
_geom_hbond_distance_DH
_geom_hbond_distance_HA
_geom_hbond_distance_DA
_geom_hbond_angle_DHA
_geom_hbond_site_symmetry_A
C12 H12 N3 0.95 2.52 3.073(9) 117.3 .
C16 H16 N1 0.95 2.61 3.166(10) 117.7 .
O1 H1A O2 0.9584(14) 1.897(17) 2.828(8) 163(5) 4_654
O2 H2A N6 0.9584(15) 2.12(3) 3.024(11) 157(7) 2_655
O2 H2B N4 0.9584(14) 2.011(18) 2.957(9) 169(7) 5_665
